data_4308513
loop_
_publ_author_name
'Tracey L. Stott'
'Michael O. Wolf'
'Brian O. Patrick'

_publ_section_title
;
Structural and Electronic Properties of Phosphino(oligothiophene) Gold(I)
Complexes
;
_journal_name_full 'Inorganic Chemistry'
_journal_page_first 620
_journal_page_last 627
_journal_paper_doi 10.1021/ic0493200
_journal_volume 44
_journal_year 2005
_chemical_formula_sum 'C69 H74 Au4 Cl6 P4 S2'
_chemical_formula_weight 2091.85
_chemical_name_systematic
;
 ?
;
_space_group_IT_number 2
_symmetry_cell_setting triclinic
_symmetry_space_group_name_Hall '-P 1'
_symmetry_space_group_name_H-M 'P -1'
_atom_sites_solution_hydrogens geom
_atom_sites_solution_primary direct
_atom_sites_solution_secondary difmap
_audit_creation_method SHELXL-97
_cell_angle_alpha 67.170(10)
_cell_angle_beta 69.440(10)
_cell_angle_gamma 78.080(10)
_cell_formula_units_Z 1
_cell_length_a 11.3394(11)
_cell_length_b 13.4393(16)
_cell_length_c 13.9345(17)
_cell_measurement_reflns_used 9999
_cell_measurement_temperature 173(2)
_cell_measurement_theta_max 28.19
_cell_measurement_theta_min 1.65
_cell_volume 1826.4(4)
_computing_structure_refinement 'SHELXL-97 (Sheldrick, 1997)'
_diffrn_ambient_temperature 173(2)
_diffrn_measured_fraction_theta_full 0.944
_diffrn_measured_fraction_theta_max 0.944
_diffrn_measurement_device_type 'Bruker X8 APEX'
_diffrn_measurement_method 'area detector'
_diffrn_radiation_monochromator graphite
_diffrn_radiation_source 'fine-focus sealed tube'
_diffrn_radiation_type MoK\a
_diffrn_radiation_wavelength 0.71073
_diffrn_reflns_av_R_equivalents 0.0417
_diffrn_reflns_av_sigmaI/netI 0.0339
_diffrn_reflns_limit_h_max 14
_diffrn_reflns_limit_h_min -14
_diffrn_reflns_limit_k_max 17
_diffrn_reflns_limit_k_min -16
_diffrn_reflns_limit_l_max 18
_diffrn_reflns_limit_l_min -18
_diffrn_reflns_number 37823
_diffrn_reflns_theta_full 28.19
_diffrn_reflns_theta_max 28.19
_diffrn_reflns_theta_min 1.65
_exptl_absorpt_coefficient_mu 8.411
_exptl_absorpt_correction_T_max 0.283
_exptl_absorpt_correction_T_min 0.121
_exptl_absorpt_correction_type multi-scan
_exptl_crystal_colour colourless
_exptl_crystal_density_diffrn 1.902
_exptl_crystal_density_method 'not measured'
_exptl_crystal_description prism
_exptl_crystal_F_000 998
_exptl_crystal_size_max 0.50
_exptl_crystal_size_mid 0.40
_exptl_crystal_size_min 0.15
_refine_diff_density_max 1.393
_refine_diff_density_min -1.401
_refine_diff_density_rms 0.155
_refine_ls_extinction_method none
_refine_ls_goodness_of_fit_ref 1.056
_refine_ls_hydrogen_treatment mixed
_refine_ls_matrix_type full
_refine_ls_number_parameters 358
_refine_ls_number_reflns 8476
_refine_ls_number_restraints 10
_refine_ls_restrained_S_all 1.056
_refine_ls_R_factor_all 0.0341
_refine_ls_R_factor_gt 0.0272
_refine_ls_shift/su_max 0.005
_refine_ls_shift/su_mean 0.000
_refine_ls_structure_factor_coef Fsqd
_refine_ls_weighting_details 'calc w=1/[\s^2^(Fo^2^)+(0.0345P)^2^+3.7143P] where P=(Fo^2^+2Fc^2^)/3'
_refine_ls_weighting_scheme calc
_refine_ls_wR_factor_gt 0.0695
_refine_ls_wR_factor_ref 0.0730
_reflns_number_gt 7347
_reflns_number_total 8476
_reflns_threshold_expression >2sigma(I)
_cod_data_source_file ic0493200si20040524_075812_2.cif
_cod_data_source_block mw032
_cod_database_code 4308513

loop_
_symmetry_equiv_pos_as_xyz
'x, y, z'
'-x, -y, -z'

loop_
_atom_site_label
_atom_site_type_symbol
_atom_site_fract_x
_atom_site_fract_y
_atom_site_fract_z
_atom_site_U_iso_or_equiv
_atom_site_adp_type
_atom_site_occupancy
_atom_site_symmetry_multiplicity
_atom_site_calc_flag
_atom_site_refinement_flags
_atom_site_disorder_assembly
_atom_site_disorder_group
C1 C 0.2162(4) 0.1498(3) 0.2023(3) 0.0251(9) Uani 1 1 d . . .
C2 C 0.2365(4) 0.0620(4) 0.1674(4) 0.0361(11) Uani 1 1 d . . .
H2 H 0.3124 0.0161 0.1677 0.043 Uiso 1 1 calc R . .
C3 C 0.1474(5) 0.0405(5) 0.1323(4) 0.0411(12) Uani 1 1 d . . .
H3 H 0.1611 -0.0204 0.1100 0.049 Uiso 1 1 calc R . .
C4 C 0.0374(5) 0.1094(4) 0.1300(4) 0.0403(12) Uani 1 1 d . . .
H4 H -0.0237 0.0958 0.1052 0.048 Uiso 1 1 calc R . .
C5 C 0.0168(5) 0.1974(4) 0.1636(4) 0.0439(13) Uani 1 1 d . . .
H5 H -0.0587 0.2436 0.1620 0.053 Uiso 1 1 calc R . .
C6 C 0.1052(4) 0.2188(4) 0.1997(4) 0.0327(10) Uani 1 1 d . . .
H6 H 0.0907 0.2795 0.2223 0.039 Uiso 1 1 calc R . .
C7 C 0.2853(4) 0.0942(3) 0.4004(3) 0.0221(8) Uani 1 1 d . . .
C8 C 0.3616(4) 0.0936(4) 0.4605(4) 0.0322(10) Uani 1 1 d . . .
H8 H 0.4324 0.1358 0.4258 0.039 Uiso 1 1 calc R . .
C9 C 0.3343(4) 0.0317(4) 0.5706(4) 0.0375(11) Uani 1 1 d . . .
H9 H 0.3857 0.0328 0.6113 0.045 Uiso 1 1 calc R . .
C10 C 0.2341(5) -0.0308(4) 0.6210(4) 0.0412(12) Uani 1 1 d . . .
H10 H 0.2160 -0.0735 0.6963 0.049 Uiso 1 1 calc R . .
C11 C 0.1591(6) -0.0315(5) 0.5614(5) 0.0620(18) Uani 1 1 d . . .
H11 H 0.0892 -0.0748 0.5964 0.074 Uiso 1 1 calc R . .
C12 C 0.1847(5) 0.0301(5) 0.4511(4) 0.0459(13) Uani 1 1 d . . .
H12 H 0.1333 0.0283 0.4108 0.055 Uiso 1 1 calc R . .
C13 C 0.3047(4) 0.3088(3) 0.2474(3) 0.0229(8) Uani 1 1 d . . .
C14 C 0.2543(5) 0.3493(4) 0.3306(4) 0.0434(13) Uani 1 1 d . . .
H14 H 0.2251 0.3047 0.4051 0.052 Uiso 1 1 calc R . .
C15 C 0.2494(6) 0.4634(4) 0.2961(4) 0.0484(14) Uani 1 1 d . . .
H15 H 0.2174 0.5033 0.3445 0.058 Uiso 1 1 calc R . .
C16 C 0.2964(4) 0.5102(3) 0.1844(3) 0.0272(9) Uani 1 1 d . . .
C17 C 0.8267(4) 0.2782(3) -0.1695(4) 0.0347(11) Uani 1 1 d . . .
C18 C 0.9263(5) 0.2372(4) -0.1237(5) 0.0471(14) Uani 1 1 d . . .
H18 H 0.9192 0.2441 -0.0565 0.056 Uiso 1 1 calc R . .
C19 C 1.0343(6) 0.1871(5) -0.1757(8) 0.073(2) Uani 1 1 d . . .
H19 H 1.1012 0.1582 -0.1440 0.088 Uiso 1 1 calc R . .
C20 C 1.0450(7) 0.1790(6) -0.2744(9) 0.092(3) Uani 1 1 d . . .
H20 H 1.1204 0.1455 -0.3105 0.110 Uiso 1 1 calc R . .
C21 C 0.9497(8) 0.2180(5) -0.3208(6) 0.081(3) Uani 1 1 d . . .
H21 H 0.9590 0.2119 -0.3888 0.098 Uiso 1 1 calc R . .
C22 C 0.8375(6) 0.2673(4) -0.2676(5) 0.0533(15) Uani 1 1 d . . .
H22 H 0.7697 0.2930 -0.2984 0.064 Uiso 1 1 calc R . .
C23 C 0.5546(4) 0.3123(4) -0.1192(3) 0.0267(9) Uani 1 1 d . . .
C24 C 0.5419(5) 0.2028(4) -0.0927(4) 0.0374(11) Uani 1 1 d . . .
H24 H 0.6062 0.1494 -0.0718 0.045 Uiso 1 1 calc R . .
C25 C 0.4350(7) 0.1726(6) -0.0971(5) 0.0619(18) Uani 1 1 d . . .
H25 H 0.4262 0.0985 -0.0807 0.074 Uiso 1 1 calc R . .
C26 C 0.3404(7) 0.2513(7) -0.1257(7) 0.081(2) Uani 1 1 d . . .
H26 H 0.2659 0.2302 -0.1264 0.097 Uiso 1 1 calc R . .
C27 C 0.3531(7) 0.3579(7) -0.1525(7) 0.073(2) Uani 1 1 d . . .
H27 H 0.2881 0.4105 -0.1733 0.087 Uiso 1 1 calc R . .
C28 C 0.4599(5) 0.3908(5) -0.1499(5) 0.0459(13) Uani 1 1 d . . .
H28 H 0.4684 0.4654 -0.1686 0.055 Uiso 1 1 calc R . .
C29 C 0.8533(18) 0.4159(14) 0.4083(15) 0.228(8) Uiso 1 1 d D . .
H29A H 0.9444 0.3959 0.3865 0.342 Uiso 1 1 calc R . .
H29B H 0.8145 0.4020 0.3625 0.342 Uiso 1 1 calc R . .
H29C H 0.8156 0.3728 0.4850 0.342 Uiso 1 1 calc R . .
C30 C 0.8299(18) 0.5387(14) 0.3941(16) 0.224(8) Uiso 1 1 d D . .
H30A H 0.8706 0.5821 0.3172 0.268 Uiso 1 1 calc R . .
H30B H 0.8687 0.5527 0.4407 0.268 Uiso 1 1 calc R . .
C31 C 0.6852(16) 0.5744(14) 0.4260(16) 0.223(8) Uiso 1 1 d D . .
H31A H 0.6524 0.5263 0.5026 0.267 Uiso 1 1 calc R . .
H31B H 0.6527 0.5492 0.3827 0.267 Uiso 1 1 calc R . .
C32 C 0.6074(15) 0.6862(12) 0.4236(13) 0.169(6) Uiso 1 1 d D . .
H32A H 0.6236 0.7108 0.4760 0.203 Uiso 1 1 calc R . .
H32B H 0.6382 0.7403 0.3499 0.203 Uiso 1 1 calc R . .
C33 C 0.4617(17) 0.6828(15) 0.453(2) 0.316(14) Uiso 1 1 d D . .
H33A H 0.4430 0.6370 0.4194 0.379 Uiso 1 1 calc R . .
H33B H 0.4220 0.6545 0.5326 0.379 Uiso 1 1 calc R . .
C34 C 0.4146(14) 0.8024(12) 0.4033(11) 0.163(5) Uiso 1 1 d D . .
H34A H 0.3229 0.8080 0.4176 0.244 Uiso 1 1 calc R . .
H34B H 0.4560 0.8288 0.3243 0.244 Uiso 1 1 calc R . .
H34C H 0.4350 0.8462 0.4367 0.244 Uiso 1 1 calc R . .
P1 P 0.33176(9) 0.16932(8) 0.25489(8) 0.0203(2) Uani 1 1 d . . .
P2 P 0.68904(10) 0.34883(8) -0.10147(9) 0.0238(2) Uani 1 1 d . . .
S1 S 0.34620(10) 0.41286(8) 0.12378(8) 0.0241(2) Uani 1 1 d . . .
Cl1 Cl 0.72977(9) 0.03828(9) 0.11322(9) 0.0302(2) Uani 1 1 d . . .
Cl2 Cl 0.65237(13) 0.31413(10) 0.24470(10) 0.0417(3) Uani 1 1 d . . .
Au1 Au 0.530535(13) 0.115007(12) 0.177939(12) 0.02042(5) Uani 1 1 d . . .
Au2 Au 0.668371(14) 0.325508(12) 0.071658(12) 0.02467(5) Uani 1 1 d . . .
Cl3 Cl 0.0125(2) 0.52434(18) 0.0891(2) 0.0923(7) Uani 1 1 d . . .
C35 C 0.0910(10) 0.4866(10) -0.0162(11) 0.056(3) Uani 0.50 1 d P . .

loop_
_atom_site_aniso_label
_atom_site_aniso_U_11
_atom_site_aniso_U_22
_atom_site_aniso_U_33
_atom_site_aniso_U_23
_atom_site_aniso_U_13
_atom_site_aniso_U_12
C1 0.0211(19) 0.030(2) 0.0178(18) -0.0019(16) -0.0047(15) -0.0029(17)
C2 0.027(2) 0.046(3) 0.039(3) -0.022(2) -0.0076(19) -0.001(2)
C3 0.040(3) 0.058(3) 0.031(2) -0.019(2) -0.007(2) -0.015(2)
C4 0.033(3) 0.055(3) 0.030(2) 0.001(2) -0.015(2) -0.021(2)
C5 0.028(2) 0.040(3) 0.051(3) 0.007(2) -0.019(2) -0.008(2)
C6 0.026(2) 0.026(2) 0.038(2) 0.0009(19) -0.0104(19) -0.0065(18)
C7 0.024(2) 0.0166(19) 0.0211(18) -0.0045(15) -0.0061(15) 0.0028(15)
C8 0.026(2) 0.041(3) 0.027(2) -0.008(2) -0.0062(18) -0.0069(19)
C9 0.031(2) 0.049(3) 0.027(2) -0.009(2) -0.0112(19) 0.002(2)
C10 0.041(3) 0.043(3) 0.023(2) 0.002(2) -0.006(2) -0.002(2)
C11 0.053(4) 0.073(4) 0.038(3) 0.014(3) -0.008(3) -0.037(3)
C12 0.039(3) 0.058(3) 0.033(3) 0.004(2) -0.013(2) -0.022(2)
C13 0.023(2) 0.0185(19) 0.0198(18) -0.0018(15) -0.0042(15) -0.0006(15)
C14 0.066(4) 0.023(2) 0.022(2) -0.0022(18) 0.000(2) 0.002(2)
C15 0.077(4) 0.022(2) 0.029(2) -0.009(2) 0.001(2) 0.003(2)
C16 0.029(2) 0.020(2) 0.028(2) -0.0069(17) -0.0066(17) 0.0042(17)
C17 0.026(2) 0.018(2) 0.046(3) -0.0076(19) 0.000(2) 0.0034(17)
C18 0.029(2) 0.024(2) 0.079(4) -0.013(2) -0.015(3) 0.004(2)
C19 0.027(3) 0.035(3) 0.137(7) -0.027(4) -0.010(4) 0.007(2)
C20 0.045(4) 0.037(4) 0.138(8) -0.031(4) 0.033(5) 0.005(3)
C21 0.085(6) 0.044(4) 0.064(4) -0.020(3) 0.031(4) 0.009(4)
C22 0.060(4) 0.035(3) 0.043(3) -0.013(2) 0.005(3) 0.008(3)
C23 0.026(2) 0.031(2) 0.025(2) -0.0124(18) -0.0080(17) -0.0009(18)
C24 0.046(3) 0.039(3) 0.029(2) -0.010(2) -0.009(2) -0.013(2)
C25 0.078(5) 0.072(4) 0.048(3) -0.013(3) -0.022(3) -0.041(4)
C26 0.069(5) 0.113(7) 0.091(6) -0.035(5) -0.046(4) -0.029(5)
C27 0.056(4) 0.085(5) 0.105(6) -0.040(5) -0.056(4) 0.010(4)
C28 0.042(3) 0.048(3) 0.059(3) -0.023(3) -0.030(3) 0.010(2)
P1 0.0175(5) 0.0191(5) 0.0205(5) -0.0043(4) -0.0048(4) 0.0001(4)
P2 0.0210(5) 0.0180(5) 0.0267(5) -0.0039(4) -0.0064(4) 0.0017(4)
S1 0.0261(5) 0.0202(5) 0.0202(5) -0.0044(4) -0.0033(4) -0.0016(4)
Cl1 0.0202(5) 0.0307(5) 0.0364(5) -0.0138(5) -0.0056(4) 0.0042(4)
Cl2 0.0512(7) 0.0418(7) 0.0348(6) -0.0109(5) -0.0218(5) 0.0017(6)
Au1 0.01746(8) 0.01929(9) 0.02153(8) -0.00548(6) -0.00507(6) 0.00023(6)
Au2 0.02336(9) 0.02112(9) 0.02647(9) -0.00192(6) -0.01025(7) -0.00307(6)
Cl3 0.0809(14) 0.0772(13) 0.136(2) -0.0411(13) -0.0529(14) 0.0033(11)
C35 0.034(6) 0.046(6) 0.077(8) -0.003(6) -0.017(6) -0.017(5)

loop_
_atom_type_symbol
_atom_type_description
_atom_type_scat_dispersion_real
_atom_type_scat_dispersion_imag
_atom_type_scat_source
C C 0.0033 0.0016 'International Tables Vol C Tables 4.2.6.8 and 6.1.1.4'
H H 0.0000 0.0000 'International Tables Vol C Tables 4.2.6.8 and 6.1.1.4'
P P 0.1023 0.0942 'International Tables Vol C Tables 4.2.6.8 and 6.1.1.4'
S S 0.1246 0.1234 'International Tables Vol C Tables 4.2.6.8 and 6.1.1.4'
Cl Cl 0.1484 0.1585 'International Tables Vol C Tables 4.2.6.8 and 6.1.1.4'
Au Au -2.0133 8.8022 'International Tables Vol C Tables 4.2.6.8 and 6.1.1.4'

loop_
_geom_angle_atom_site_label_1
_geom_angle_atom_site_label_2
_geom_angle_atom_site_label_3
_geom_angle
_geom_angle_site_symmetry_1
_geom_angle_site_symmetry_3
_geom_angle_publ_flag
C2 C1 C6 119.4(4) . . ?
C2 C1 P1 118.9(3) . . ?
C6 C1 P1 121.6(4) . . ?
C3 C2 C1 120.9(5) . . ?
C3 C2 H2 119.6 . . ?
C1 C2 H2 119.6 . . ?
C2 C3 C4 119.2(5) . . ?
C2 C3 H3 120.4 . . ?
C4 C3 H3 120.4 . . ?
C5 C4 C3 120.4(4) . . ?
C5 C4 H4 119.8 . . ?
C3 C4 H4 119.8 . . ?
C4 C5 C6 120.7(5) . . ?
C4 C5 H5 119.7 . . ?
C6 C5 H5 119.7 . . ?
C5 C6 C1 119.4(5) . . ?
C5 C6 H6 120.3 . . ?
C1 C6 H6 120.3 . . ?
C12 C7 C8 119.2(4) . . ?
C12 C7 P1 122.3(3) . . ?
C8 C7 P1 118.2(3) . . ?
C9 C8 C7 120.3(4) . . ?
C9 C8 H8 119.9 . . ?
C7 C8 H8 119.9 . . ?
C10 C9 C8 120.5(5) . . ?
C10 C9 H9 119.8 . . ?
C8 C9 H9 119.8 . . ?
C9 C10 C11 119.5(4) . . ?
C9 C10 H10 120.3 . . ?
C11 C10 H10 120.3 . . ?
C10 C11 C12 120.9(5) . . ?
C10 C11 H11 119.6 . . ?
C12 C11 H11 119.6 . . ?
C7 C12 C11 119.7(5) . . ?
C7 C12 H12 120.2 . . ?
C11 C12 H12 120.2 . . ?
C14 C13 S1 110.2(3) . . ?
C14 C13 P1 128.6(3) . . ?
S1 C13 P1 121.2(2) . . ?
C13 C14 C15 114.0(4) . . ?
C13 C14 H14 123.0 . . ?
C15 C14 H14 123.0 . . ?
C16 C15 C14 112.4(4) . . ?
C16 C15 H15 123.8 . . ?
C14 C15 H15 123.8 . . ?
C15 C16 S1 110.7(3) . . ?
C15 C16 P2 129.4(4) . 2_665 ?
S1 C16 P2 119.9(2) . 2_665 ?
C22 C17 C18 119.5(5) . . ?
C22 C17 P2 121.7(4) . . ?
C18 C17 P2 118.8(4) . . ?
C19 C18 C17 120.2(7) . . ?
C19 C18 H18 119.9 . . ?
C17 C18 H18 119.9 . . ?
C18 C19 C20 119.7(7) . . ?
C18 C19 H19 120.2 . . ?
C20 C19 H19 120.2 . . ?
C21 C20 C19 121.4(6) . . ?
C21 C20 H20 119.3 . . ?
C19 C20 H20 119.3 . . ?
C20 C21 C22 119.7(8) . . ?
C20 C21 H21 120.2 . . ?
C22 C21 H21 120.2 . . ?
C17 C22 C21 119.5(7) . . ?
C17 C22 H22 120.3 . . ?
C21 C22 H22 120.3 . . ?
C28 C23 C24 120.2(5) . . ?
C28 C23 P2 121.0(4) . . ?
C24 C23 P2 118.6(3) . . ?
C25 C24 C23 119.5(5) . . ?
C25 C24 H24 120.2 . . ?
C23 C24 H24 120.2 . . ?
C24 C25 C26 119.7(6) . . ?
C24 C25 H25 120.2 . . ?
C26 C25 H25 120.2 . . ?
C27 C26 C25 120.9(6) . . ?
C27 C26 H26 119.5 . . ?
C25 C26 H26 119.5 . . ?
C26 C27 C28 120.7(6) . . ?
C26 C27 H27 119.6 . . ?
C28 C27 H27 119.6 . . ?
C27 C28 C23 118.9(6) . . ?
C27 C28 H28 120.5 . . ?
C23 C28 H28 120.5 . . ?
C30 C29 H29A 109.5 . . ?
C30 C29 H29B 109.5 . . ?
H29A C29 H29B 109.5 . . ?
C30 C29 H29C 109.5 . . ?
H29A C29 H29C 109.5 . . ?
H29B C29 H29C 109.5 . . ?
C29 C30 C31 111.0(16) . . ?
C29 C30 H30A 109.4 . . ?
C31 C30 H30A 109.4 . . ?
C29 C30 H30B 109.4 . . ?
C31 C30 H30B 109.4 . . ?
H30A C30 H30B 108.0 . . ?
C30 C31 C32 133.5(17) . . ?
C30 C31 H31A 103.9 . . ?
C32 C31 H31A 103.9 . . ?
C30 C31 H31B 103.9 . . ?
C32 C31 H31B 103.9 . . ?
H31A C31 H31B 105.4 . . ?
C33 C32 C31 114.0(15) . . ?
C33 C32 H32A 108.7 . . ?
C31 C32 H32A 108.7 . . ?
C33 C32 H32B 108.7 . . ?
C31 C32 H32B 108.7 . . ?
H32A C32 H32B 107.6 . . ?
C34 C33 C32 103.8(16) . . ?
C34 C33 H33A 111.0 . . ?
C32 C33 H33A 111.0 . . ?
C34 C33 H33B 111.0 . . ?
C32 C33 H33B 111.0 . . ?
H33A C33 H33B 109.0 . . ?
C33 C34 H34A 109.5 . . ?
C33 C34 H34B 109.5 . . ?
H34A C34 H34B 109.5 . . ?
C33 C34 H34C 109.5 . . ?
H34A C34 H34C 109.5 . . ?
H34B C34 H34C 109.5 . . ?
C13 P1 C1 105.94(19) . . ?
C13 P1 C7 103.56(18) . . ?
C1 P1 C7 106.72(19) . . ?
C13 P1 Au1 115.68(13) . . ?
C1 P1 Au1 114.35(14) . . ?
C7 P1 Au1 109.70(13) . . ?
C16 P2 C17 104.7(2) 2_665 . ?
C16 P2 C23 105.4(2) 2_665 . ?
C17 P2 C23 105.8(2) . . ?
C16 P2 Au2 109.88(15) 2_665 . ?
C17 P2 Au2 116.07(17) . . ?
C23 P2 Au2 114.16(14) . . ?
C16 S1 C13 92.7(2) . . ?
P1 Au1 Cl1 173.07(4) . . ?
P1 Au1 Au2 103.45(3) . . ?
Cl1 Au1 Au2 83.00(3) . . ?
P2 Au2 Cl2 175.75(4) . . ?
P2 Au2 Au1 96.54(3) . . ?
Cl2 Au2 Au1 87.67(4) . . ?
C35 Cl3 C35 67.0(6) . 2_565 ?
Cl3 C35 Cl3 113.0(6) . 2_565 ?
Cl3 C35 C35 62.0(7) . 2_565 ?
Cl3 C35 C35 51.0(6) 2_565 2_565 ?

loop_
_geom_bond_atom_site_label_1
_geom_bond_atom_site_label_2
_geom_bond_distance
_geom_bond_site_symmetry_2
_geom_bond_publ_flag
C1 C2 1.392(7) . ?
C1 C6 1.403(6) . ?
C1 P1 1.813(4) . ?
C2 C3 1.386(7) . ?
C2 H2 0.9500 . ?
C3 C4 1.393(8) . ?
C3 H3 0.9500 . ?
C4 C5 1.382(8) . ?
C4 H4 0.9500 . ?
C5 C6 1.387(7) . ?
C5 H5 0.9500 . ?
C6 H6 0.9500 . ?
C7 C12 1.382(6) . ?
C7 C8 1.397(6) . ?
C7 P1 1.813(4) . ?
C8 C9 1.388(6) . ?
C8 H8 0.9500 . ?
C9 C10 1.366(7) . ?
C9 H9 0.9500 . ?
C10 C11 1.386(8) . ?
C10 H10 0.9500 . ?
C11 C12 1.389(7) . ?
C11 H11 0.9500 . ?
C12 H12 0.9500 . ?
C13 C14 1.365(6) . ?
C13 S1 1.725(4) . ?
C13 P1 1.803(4) . ?
C14 C15 1.413(7) . ?
C14 H14 0.9500 . ?
C15 C16 1.378(6) . ?
C15 H15 0.9500 . ?
C16 S1 1.721(4) . ?
C16 P2 1.802(4) 2_665 ?
C17 C22 1.391(8) . ?
C17 C18 1.401(7) . ?
C17 P2 1.812(5) . ?
C18 C19 1.376(8) . ?
C18 H18 0.9500 . ?
C19 C20 1.382(12) . ?
C19 H19 0.9500 . ?
C20 C21 1.362(13) . ?
C20 H20 0.9500 . ?
C21 C22 1.407(8) . ?
C21 H21 0.9500 . ?
C22 H22 0.9500 . ?
C23 C28 1.397(6) . ?
C23 C24 1.397(7) . ?
C23 P2 1.815(4) . ?
C24 C25 1.383(8) . ?
C24 H24 0.9500 . ?
C25 C26 1.389(11) . ?
C25 H25 0.9500 . ?
C26 C27 1.358(11) . ?
C26 H26 0.9500 . ?
C27 C28 1.389(8) . ?
C27 H27 0.9500 . ?
C28 H28 0.9500 . ?
C29 C30 1.560(11) . ?
C29 H29A 0.9800 . ?
C29 H29B 0.9800 . ?
C29 H29C 0.9800 . ?
C30 C31 1.564(10) . ?
C30 H30A 0.9900 . ?
C30 H30B 0.9900 . ?
C31 C32 1.572(10) . ?
C31 H31A 0.9900 . ?
C31 H31B 0.9900 . ?
C32 C33 1.563(11) . ?
C32 H32A 0.9900 . ?
C32 H32B 0.9900 . ?
C33 C34 1.544(11) . ?
C33 H33A 0.9900 . ?
C33 H33B 0.9900 . ?
C34 H34A 0.9800 . ?
C34 H34B 0.9800 . ?
C34 H34C 0.9800 . ?
P1 Au1 2.2346(10) . ?
P2 C16 1.802(4) 2_665 ?
P2 Au2 2.2404(11) . ?
Cl1 Au1 2.3041(10) . ?
Cl2 Au2 2.2997(12) . ?
Au1 Au2 3.0966(5) . ?
Cl3 C35 1.635(14) . ?
Cl3 C35 1.858(12) 2_565 ?
C35 Cl3 1.858(12) 2_565 ?
C35 C35 1.94(2) 2_565 ?

loop_
_geom_torsion_atom_site_label_1
_geom_torsion_atom_site_label_2
_geom_torsion_atom_site_label_3
_geom_torsion_atom_site_label_4
_geom_torsion
_geom_torsion_site_symmetry_1
_geom_torsion_site_symmetry_2
_geom_torsion_site_symmetry_3
_geom_torsion_site_symmetry_4
_geom_torsion_publ_flag
C6 C1 C2 C3 -1.3(7) . . . . ?
P1 C1 C2 C3 176.4(4) . . . . ?
C1 C2 C3 C4 1.3(7) . . . . ?
C2 C3 C4 C5 -0.8(7) . . . . ?
C3 C4 C5 C6 0.3(7) . . . . ?
C4 C5 C6 C1 -0.3(7) . . . . ?
C2 C1 C6 C5 0.8(6) . . . . ?
P1 C1 C6 C5 -176.9(3) . . . . ?
C12 C7 C8 C9 -1.8(7) . . . . ?
P1 C7 C8 C9 -175.9(4) . . . . ?
C7 C8 C9 C10 1.2(8) . . . . ?
C8 C9 C10 C11 -0.4(9) . . . . ?
C9 C10 C11 C12 0.2(10) . . . . ?
C8 C7 C12 C11 1.6(8) . . . . ?
P1 C7 C12 C11 175.5(5) . . . . ?
C10 C11 C12 C7 -0.9(10) . . . . ?
S1 C13 C14 C15 -0.4(6) . . . . ?
P1 C13 C14 C15 178.4(4) . . . . ?
C13 C14 C15 C16 0.4(8) . . . . ?
C14 C15 C16 S1 -0.2(7) . . . . ?
C14 C15 C16 P2 -179.8(4) . . . 2_665 ?
C22 C17 C18 C19 0.4(8) . . . . ?
P2 C17 C18 C19 -177.3(4) . . . . ?
C17 C18 C19 C20 1.1(9) . . . . ?
C18 C19 C20 C21 -1.2(10) . . . . ?
C19 C20 C21 C22 -0.3(11) . . . . ?
C18 C17 C22 C21 -1.8(8) . . . . ?
P2 C17 C22 C21 175.9(5) . . . . ?
C20 C21 C22 C17 1.7(10) . . . . ?
C28 C23 C24 C25 0.1(7) . . . . ?
P2 C23 C24 C25 174.7(4) . . . . ?
C23 C24 C25 C26 -1.3(9) . . . . ?
C24 C25 C26 C27 2.0(11) . . . . ?
C25 C26 C27 C28 -1.3(12) . . . . ?
C26 C27 C28 C23 0.1(11) . . . . ?
C24 C23 C28 C27 0.5(8) . . . . ?
P2 C23 C28 C27 -174.0(5) . . . . ?
C29 C30 C31 C32 -177.1(18) . . . . ?
C30 C31 C32 C33 174(2) . . . . ?
C31 C32 C33 C34 -159.1(16) . . . . ?
C14 C13 P1 C1 108.7(5) . . . . ?
S1 C13 P1 C1 -72.6(3) . . . . ?
C14 C13 P1 C7 -3.5(5) . . . . ?
S1 C13 P1 C7 175.2(2) . . . . ?
C14 C13 P1 Au1 -123.5(4) . . . . ?
S1 C13 P1 Au1 55.2(3) . . . . ?
C2 C1 P1 C13 161.0(3) . . . . ?
C6 C1 P1 C13 -21.3(4) . . . . ?
C2 C1 P1 C7 -89.1(4) . . . . ?
C6 C1 P1 C7 88.6(4) . . . . ?
C2 C1 P1 Au1 32.4(4) . . . . ?
C6 C1 P1 Au1 -150.0(3) . . . . ?
C12 C7 P1 C13 116.0(4) . . . . ?
C8 C7 P1 C13 -70.1(4) . . . . ?
C12 C7 P1 C1 4.4(5) . . . . ?
C8 C7 P1 C1 178.3(3) . . . . ?
C12 C7 P1 Au1 -119.9(4) . . . . ?
C8 C7 P1 Au1 53.9(4) . . . . ?
C22 C17 P2 C16 -72.2(5) . . . 2_665 ?
C18 C17 P2 C16 105.4(4) . . . 2_665 ?
C22 C17 P2 C23 38.8(5) . . . . ?
C18 C17 P2 C23 -143.6(4) . . . . ?
C22 C17 P2 Au2 166.5(4) . . . . ?
C18 C17 P2 Au2 -15.9(4) . . . . ?
C28 C23 P2 C16 -24.4(5) . . . 2_665 ?
C24 C23 P2 C16 161.0(4) . . . 2_665 ?
C28 C23 P2 C17 -134.9(4) . . . . ?
C24 C23 P2 C17 50.5(4) . . . . ?
C28 C23 P2 Au2 96.2(4) . . . . ?
C24 C23 P2 Au2 -78.4(4) . . . . ?
C15 C16 S1 C13 0.0(4) . . . . ?
P2 C16 S1 C13 179.7(3) 2_665 . . . ?
C14 C13 S1 C16 0.2(4) . . . . ?
P1 C13 S1 C16 -178.7(3) . . . . ?
C13 P1 Au1 Cl1 153.6(3) . . . . ?
C1 P1 Au1 Cl1 -82.9(3) . . . . ?
C7 P1 Au1 Cl1 36.9(4) . . . . ?
C13 P1 Au1 Au2 -4.81(15) . . . . ?
C1 P1 Au1 Au2 118.71(15) . . . . ?
C7 P1 Au1 Au2 -121.46(14) . . . . ?
C16 P2 Au2 Cl2 -15.6(6) 2_665 . . . ?
C17 P2 Au2 Cl2 102.9(6) . . . . ?
C23 P2 Au2 Cl2 -133.6(6) . . . . ?
C16 P2 Au2 Au1 155.49(15) 2_665 . . . ?
C17 P2 Au2 Au1 -86.06(17) . . . . ?
C23 P2 Au2 Au1 37.40(16) . . . . ?
P1 Au1 Au2 P2 -107.06(4) . . . . ?
Cl1 Au1 Au2 P2 75.51(4) . . . . ?
P1 Au1 Au2 Cl2 72.28(4) . . . . ?
Cl1 Au1 Au2 Cl2 -105.16(4) . . . . ?
C35 Cl3 C35 Cl3 0.0 2_565 . . 2_565 ?
